data_7243198
loop_
_publ_author_name
'Tominaga, Masahide'
'Fujimaru, Kousuke'
'Hyodo, Tadashi'
'Yamaguchi, Kentaro'

_publ_section_title
;
 Selective alkane co-inclusion by methylene- and adamantane-bridged
 macrocycle with biphenyl units
;
_journal_issue 30
_journal_name_full CrystEngComm
_journal_page_first 5157
_journal_page_last 5163
_journal_paper_doi 10.1039/D1CE00722J
_journal_volume 23
_journal_year 2021
_chemical_formula_sum 'C88 H102 Cl6 O4'
_chemical_formula_weight 1436.39
_space_group_crystal_system monoclinic
_space_group_IT_number 14
_space_group_name_Hall '-P 2yn'
_space_group_name_H-M_alt 'P 1 21/n 1'
_atom_sites_solution_hydrogens geom
_audit_creation_method SHELXL-2018/3
_audit_update_record
;
2021-05-28 deposited with the CCDC.	2021-06-22 downloaded from the CCDC.
;
_cell_angle_alpha 90
_cell_angle_beta 100.169(3)
_cell_angle_gamma 90
_cell_formula_units_Z 2
_cell_length_a 15.125(2)
_cell_length_b 11.8601(16)
_cell_length_c 21.373(3)
_cell_measurement_reflns_used 9742
_cell_measurement_temperature 100(2)
_cell_measurement_theta_max 78.44
_cell_measurement_theta_min 3.61
_cell_volume 3773.7(9)
_computing_cell_refinement 'SAINT (Bruker AXS, 2015)'
_computing_data_collection 'APEX3 (Bruker AXS, 2015)'
_computing_data_reduction 'SAINT (Bruker AXS, 2015)'
_computing_molecular_graphics 'ORTEP-3 for Windows (Farrugia, 1997)'
_computing_publication_material 'SHELXLE (H\"ubschle et al., 2011)'
_computing_structure_refinement 'SHELXL-2018/3 (Sheldrick, 2018)'
_computing_structure_solution 'SHELXT 2014/5 (Sheldrick, 2015)'
_diffrn_ambient_temperature 100(2)
_diffrn_detector_area_resol_mean 10.24
_diffrn_measured_fraction_theta_full 0.970
_diffrn_measured_fraction_theta_max 0.945
_diffrn_measurement_device_type 'BrukerD8 goniometer'
_diffrn_measurement_method 'omega and phi scans'
_diffrn_radiation_type CuK\a
_diffrn_radiation_wavelength 1.54178
_diffrn_reflns_av_R_equivalents 0.0455
_diffrn_reflns_av_unetI/netI 0.0285
_diffrn_reflns_Laue_measured_fraction_full 0.970
_diffrn_reflns_Laue_measured_fraction_max 0.945
_diffrn_reflns_limit_h_max 18
_diffrn_reflns_limit_h_min -19
_diffrn_reflns_limit_k_max 13
_diffrn_reflns_limit_k_min -15
_diffrn_reflns_limit_l_max 27
_diffrn_reflns_limit_l_min -26
_diffrn_reflns_number 45891
_diffrn_reflns_point_group_measured_fraction_full 0.970
_diffrn_reflns_point_group_measured_fraction_max 0.945
_diffrn_reflns_theta_full 67.679
_diffrn_reflns_theta_max 80.321
_diffrn_reflns_theta_min 4.279
_diffrn_source 'rotating-anode X-ray tube'
_exptl_absorpt_coefficient_mu 2.472
_exptl_absorpt_correction_T_max 0.8134
_exptl_absorpt_correction_T_min 0.6563
_exptl_absorpt_correction_type empirical
_exptl_absorpt_process_details 'SADABS Sheldrick 1996'
_exptl_crystal_colour colourless
_exptl_crystal_density_diffrn 1.264
_exptl_crystal_description plate
_exptl_crystal_F_000 1528
_exptl_crystal_size_max 0.200
_exptl_crystal_size_mid 0.200
_exptl_crystal_size_min 0.200
_refine_diff_density_max 1.282
_refine_diff_density_min -1.008
_refine_diff_density_rms 0.201
_refine_ls_extinction_coef 0.0190(13)
_refine_ls_extinction_expression Fc^*^=kFc[1+0.001xFc^2^\l^3^/sin(2\q)]^-1/4^
_refine_ls_extinction_method 'SHELXL-2018/3 (Sheldrick 2018)'
_refine_ls_goodness_of_fit_ref 1.109
_refine_ls_hydrogen_treatment constr
_refine_ls_matrix_type full
_refine_ls_number_parameters 476
_refine_ls_number_reflns 7813
_refine_ls_number_restraints 7
_refine_ls_restrained_S_all 1.113
_refine_ls_R_factor_all 0.0882
_refine_ls_R_factor_gt 0.0803
_refine_ls_shift/su_max 0.000
_refine_ls_shift/su_mean 0.000
_refine_ls_structure_factor_coef Fsqd
_refine_ls_weighting_details 'w=1/[\s^2^(Fo^2^)+(0.1302P)^2^+4.7577P] where P=(Fo^2^+2Fc^2^)/3'
_refine_ls_weighting_scheme calc
_refine_ls_wR_factor_gt 0.2208
_refine_ls_wR_factor_ref 0.2338
_reflns_Friedel_coverage 0.000
_reflns_number_gt 7522
_reflns_number_total 7813
_reflns_threshold_expression 'I > 2\s(I)'
_cod_data_source_file d1ce00722j2.cif
_cod_data_source_block 1a
_cod_depositor_comments 'Adding full bibliography for 7243198--7243201.cif.'
_cod_original_cell_volume 3773.6(9)
_cod_original_sg_symbol_H-M 'P 21/n'
_cod_database_code 7243198
_shelx_shelxl_version_number 2018/3
_shelx_space_group_comment
;
The symmetry employed for this shelxl refinement is uniquely defined
by the following loop, which should always be used as a source of
symmetry information in preference to the above space-group names.
They are only intended as comments.
;
_shelx_estimated_absorpt_t_min 0.638
_shelx_estimated_absorpt_t_max 0.638

loop_
_space_group_symop_operation_xyz
'x, y, z'
'-x+1/2, y+1/2, -z+1/2'
'-x, -y, -z'
'x-1/2, -y-1/2, z-1/2'

loop_
_atom_site_label
_atom_site_type_symbol
_atom_site_fract_x
_atom_site_fract_y
_atom_site_fract_z
_atom_site_U_iso_or_equiv
_atom_site_adp_type
_atom_site_occupancy
_atom_site_site_symmetry_order
_atom_site_calc_flag
_atom_site_refinement_flags_posn
_atom_site_refinement_flags_adp
_atom_site_refinement_flags_occupancy
_atom_site_disorder_assembly
_atom_site_disorder_group
C1 C 0.17018(15) 0.7540(2) 0.40453(10) 0.0215(5) Uani 1 1 d . . . . .
C2 C 0.10251(15) 0.8488(2) 0.41018(12) 0.0267(5) Uani 1 1 d . . . . .
H2A H 0.041104 0.816967 0.404623 0.032 Uiso 1 1 calc R U . . .
H2AB H 0.116551 0.883006 0.453039 0.032 Uiso 1 1 calc R U . . .
C3 C 0.10635(16) 0.9396(2) 0.35967(13) 0.0313(6) Uani 1 1 d . . . . .
H3 H 0.062174 1.000570 0.364135 0.038 Uiso 1 1 calc R U . . .
C4 C 0.08234(17) 0.8866(3) 0.29347(13) 0.0371(7) Uani 1 1 d . . . . .
H4A H 0.020851 0.854966 0.287496 0.045 Uiso 1 1 calc R U . . .
H4AB H 0.083931 0.944868 0.260516 0.045 Uiso 1 1 calc R U . . .
C5 C 0.14937(18) 0.7934(2) 0.28671(12) 0.0320(6) Uani 1 1 d . . . . .
H5 H 0.133506 0.758883 0.243505 0.038 Uiso 1 1 calc R U . . .
C6 C 0.14596(18) 0.7025(2) 0.33723(11) 0.0295(5) Uani 1 1 d . . . . .
H6A H 0.188819 0.641447 0.332307 0.035 Uiso 1 1 calc R U . . .
H6AB H 0.084913 0.669559 0.331393 0.035 Uiso 1 1 calc R U . . .
C7 C 0.26452(14) 0.8075(2) 0.41203(10) 0.0208(5) Uani 1 1 d . . . . .
H7A H 0.279807 0.842124 0.454716 0.025 Uiso 1 1 calc R U . . .
H7AB H 0.309186 0.747585 0.409035 0.025 Uiso 1 1 calc R U . . .
C8 C 0.20120(16) 0.9904(2) 0.36801(12) 0.0271(5) Uani 1 1 d . . . . .
H8A H 0.216518 1.025948 0.410459 0.032 Uiso 1 1 calc R U . . .
H8AB H 0.202932 1.049478 0.335503 0.032 Uiso 1 1 calc R U . . .
C9 C 0.24448(17) 0.8424(2) 0.29501(11) 0.0273(5) Uani 1 1 d . . . . .
H9A H 0.247350 0.899346 0.261553 0.033 Uiso 1 1 calc R U . . .
H9AB H 0.287679 0.781576 0.290360 0.033 Uiso 1 1 calc R U . . .
C10 C 0.16888(15) 0.6617(2) 0.45401(11) 0.0215(5) Uani 1 1 d . . . . .
C11 C 0.23580(17) 0.5789(2) 0.46290(12) 0.0278(5) Uani 1 1 d . . . . .
H11 H 0.283649 0.583599 0.439581 0.033 Uiso 1 1 calc R U . . .
C12 C 0.23404(17) 0.4906(2) 0.50464(12) 0.0283(5) Uani 1 1 d . . . . .
H12 H 0.280221 0.435390 0.509101 0.034 Uiso 1 1 calc R U . . .
C13 C 0.16558(15) 0.4808(2) 0.54052(11) 0.0219(5) Uani 1 1 d . . . . .
C14 C 0.09990(15) 0.5644(2) 0.53331(12) 0.0246(5) Uani 1 1 d . . . . .
H14 H 0.053530 0.561174 0.557997 0.029 Uiso 1 1 calc R U . . .
C15 C 0.10116(15) 0.6521(2) 0.49062(11) 0.0240(5) Uani 1 1 d . . . . .
H15 H 0.054830 0.707141 0.486117 0.029 Uiso 1 1 calc R U . . .
C16 C 0.16045(15) 0.3808(2) 0.58163(11) 0.0224(5) Uani 1 1 d . . . . .
C17 C 0.15279(15) 0.2739(2) 0.55441(11) 0.0241(5) Uani 1 1 d . . . . .
H17 H 0.152803 0.266846 0.510134 0.029 Uiso 1 1 calc R U . . .
C18 C 0.14513(14) 0.1772(2) 0.58974(12) 0.0237(5) Uani 1 1 d . . . . .
C19 C 0.14600(15) 0.1896(2) 0.65474(12) 0.0263(5) Uani 1 1 d . . . . .
H19 H 0.140731 0.124564 0.679787 0.032 Uiso 1 1 calc R U . . .
C20 C 0.15440(16) 0.2947(2) 0.68361(12) 0.0262(5) Uani 1 1 d . . . . .
H20 H 0.155073 0.301310 0.727987 0.031 Uiso 1 1 calc R U . . .
C21 C 0.16185(15) 0.3905(2) 0.64721(11) 0.0232(5) Uani 1 1 d . . . . .
C22 C 0.1772(2) 0.5092(2) 0.73877(12) 0.0329(6) Uani 1 1 d . . . . .
H22A H 0.190770 0.587816 0.751031 0.049 Uiso 1 1 calc R U . . .
H22B H 0.224516 0.460174 0.761337 0.049 Uiso 1 1 calc R U . . .
H22C H 0.119347 0.487947 0.749876 0.049 Uiso 1 1 calc R U . . .
C23 C 0.13244(16) 0.0629(2) 0.55811(13) 0.0278(5) Uani 1 1 d . . . . .
H23A H 0.132196 0.072488 0.512065 0.033 Uiso 1 1 calc R U . . .
H23B H 0.072898 0.033065 0.562988 0.033 Uiso 1 1 calc R U . . .
C24 C 0.20337(15) -0.0232(2) 0.58403(11) 0.0239(5) Uani 1 1 d . . . . .
C25 C 0.29486(15) 0.0039(2) 0.59339(11) 0.0229(5) Uani 1 1 d . . . . .
H25 H 0.311599 0.078648 0.584541 0.027 Uiso 1 1 calc R U . . .
C26 C 0.36246(15) -0.0737(2) 0.61510(11) 0.0212(5) Uani 1 1 d . . . . .
C27 C 0.33672(15) -0.1836(2) 0.62851(11) 0.0233(5) Uani 1 1 d . . . . .
C28 C 0.24597(16) -0.2127(2) 0.61959(12) 0.0277(5) Uani 1 1 d . . . . .
H28 H 0.228734 -0.287126 0.628576 0.033 Uiso 1 1 calc R U . . .
C29 C 0.18071(16) -0.1324(2) 0.59751(13) 0.0280(5) Uani 1 1 d . . . . .
H29 H 0.119129 -0.153165 0.591560 0.034 Uiso 1 1 calc R U . . .
C30 C 0.37969(19) -0.3730(2) 0.65734(14) 0.0336(6) Uani 1 1 d . . . . .
H30A H 0.347060 -0.401288 0.616671 0.050 Uiso 1 1 calc R U . . .
H30B H 0.341025 -0.377726 0.689524 0.050 Uiso 1 1 calc R U . . .
H30C H 0.433740 -0.418571 0.670737 0.050 Uiso 1 1 calc R U . . .
C31 C 0.45783(15) -0.0370(2) 0.62147(11) 0.0213(5) Uani 1 1 d . . . . .
C32 C 0.48187(15) 0.0333(2) 0.57476(11) 0.0250(5) Uani 1 1 d . . . . .
H32 H 0.438171 0.051530 0.538536 0.030 Uiso 1 1 calc R U . . .
C33 C 0.56785(16) 0.0772(2) 0.57990(11) 0.0254(5) Uani 1 1 d . . . . .
H33 H 0.581302 0.125371 0.547331 0.031 Uiso 1 1 calc R U . . .
C34 C 0.63497(15) 0.0525(2) 0.63154(10) 0.0212(5) Uani 1 1 d . . . . .
C35 C 0.61176(15) -0.0206(2) 0.67771(11) 0.0229(5) Uani 1 1 d . . . . .
H35 H 0.656251 -0.040825 0.713085 0.027 Uiso 1 1 calc R U . . .
C36 C 0.52534(16) -0.0642(2) 0.67313(11) 0.0233(5) Uani 1 1 d . . . . .
H36 H 0.511943 -0.113014 0.705445 0.028 Uiso 1 1 calc R U . . .
C37 C 0.72942(14) 0.1022(2) 0.63874(10) 0.0210(5) Uani 1 1 d . . . . .
O1 O 0.17304(13) 0.49718(15) 0.67178(8) 0.0288(4) Uani 1 1 d . . . . .
O2 O 0.40488(12) -0.25788(14) 0.65014(9) 0.0290(4) Uani 1 1 d . . . . .
C1A C 0.5726(3) -0.2999(3) 0.57908(17) 0.0511(8) Uani 1 1 d . . . . .
H1A H 0.544892 -0.248796 0.607431 0.061 Uiso 1 1 calc R U . . .
Cl1A Cl 0.61942(8) -0.41635(11) 0.62435(4) 0.0734(4) Uani 1 1 d . . . . .
Cl2A Cl 0.65502(8) -0.22364(9) 0.54853(6) 0.0685(3) Uani 1 1 d . . . . .
Cl3A Cl 0.48848(10) -0.34572(11) 0.51825(5) 0.0829(4) Uani 1 1 d . . . . .
C1B C -0.0820(4) 0.6017(5) 0.6501(2) 0.0625(13) Uani 0.800(0) 1 d . . P A 1
H1BA H -0.125802 0.575471 0.613660 0.094 Uiso 0.800(0) 1 calc R U P A 1
H1BB H -0.107724 0.594637 0.688960 0.094 Uiso 0.800(0) 1 calc R U P A 1
H1BC H -0.027425 0.555850 0.654104 0.094 Uiso 0.800(0) 1 calc R U P A 1
C2B C -0.0597(4) 0.7210(5) 0.6406(3) 0.0625(13) Uani 0.800(0) 1 d . . P A 1
H2BA H -0.113369 0.767568 0.642723 0.075 Uiso 0.800(0) 1 calc R U P A 1
H2BB H -0.045416 0.729430 0.597386 0.075 Uiso 0.800(0) 1 calc R U P A 1
C3B C 0.0181(4) 0.7663(5) 0.6881(2) 0.0572(11) Uani 0.800(0) 1 d . . P A 1
H3BA H 0.071889 0.720436 0.685096 0.069 Uiso 0.800(0) 1 calc R U P A 1
H3BB H 0.030470 0.844267 0.675550 0.069 Uiso 0.800(0) 1 calc R U P A 1
C4B C 0.0059(3) 0.7677(4) 0.7547(3) 0.0568(12) Uani 0.800(0) 1 d . . P A 1
H4BA H -0.007156 0.690034 0.767485 0.068 Uiso 0.800(0) 1 calc R U P A 1
H4BB H -0.046910 0.814981 0.758285 0.068 Uiso 0.800(0) 1 calc R U P A 1
C5B C 0.0932(4) 0.8157(5) 0.8044(3) 0.0777(19) Uani 0.800(0) 1 d . . P A 1
H5BA H 0.144494 0.764414 0.803209 0.093 Uiso 0.800(0) 1 calc R U P A 1
H5BB H 0.109400 0.890366 0.789117 0.093 Uiso 0.800(0) 1 calc R U P A 1
C6B C 0.0813(6) 0.8271(5) 0.8694(3) 0.088(2) Uani 0.800(0) 1 d . . P A 1
H6BA H 0.024433 0.865842 0.870779 0.132 Uiso 0.800(0) 1 calc R U P A 1
H6BB H 0.131078 0.871049 0.893068 0.132 Uiso 0.800(0) 1 calc R U P A 1
H6BC H 0.080254 0.752196 0.888605 0.132 Uiso 0.800(0) 1 calc R U P A 1
C1C C -0.0544(14) 0.7731(18) 0.6083(9) 0.0566(19) Uani 0.200(0) 1 d D . P B 2
H1CA H -0.007063 0.793567 0.584371 0.085 Uiso 0.200(0) 1 calc R U P B 2
H1CB H -0.078617 0.841557 0.624557 0.085 Uiso 0.200(0) 1 calc R U P B 2
H1CC H -0.102526 0.733134 0.580225 0.085 Uiso 0.200(0) 1 calc R U P B 2
C2C C -0.0155(16) 0.6974(18) 0.6633(8) 0.0566(19) Uani 0.200(0) 1 d D . P B 2
H2C1 H -0.048744 0.625157 0.660345 0.068 Uiso 0.200(0) 1 calc R U P B 2
H2C2 H 0.048295 0.681027 0.661979 0.068 Uiso 0.200(0) 1 calc R U P B 2
C3C C -0.0226(14) 0.7524(18) 0.7207(9) 0.0566(19) Uani 0.200(0) 1 d D . P B 2
H3CA H -0.032948 0.695266 0.752358 0.068 Uiso 0.200(0) 1 calc R U P B 2
H3CB H -0.075520 0.802995 0.713197 0.068 Uiso 0.200(0) 1 calc R U P B 2
C4C C 0.0615(13) 0.8222(18) 0.7483(8) 0.0566(19) Uani 0.200(0) 1 d D . P B 2
H4CA H 0.119603 0.786320 0.745046 0.068 Uiso 0.200(0) 1 calc R U P B 2
H4CB H 0.059454 0.902386 0.735164 0.068 Uiso 0.200(0) 1 calc R U P B 2
C5C C 0.0267(13) 0.7982(18) 0.8100(8) 0.0566(19) Uani 0.200(0) 1 d D . P B 2
H5CA H 0.079096 0.805490 0.844744 0.068 Uiso 0.200(0) 1 calc R U P B 2
H5CB H 0.009477 0.717532 0.808385 0.068 Uiso 0.200(0) 1 calc R U P B 2
C6C C -0.0509(13) 0.8623(18) 0.8322(9) 0.0566(19) Uani 0.200(0) 1 d D . P B 2
H6CA H -0.044541 0.943212 0.824874 0.085 Uiso 0.200(0) 1 calc R U P B 2
H6CB H -0.048992 0.848631 0.877631 0.085 Uiso 0.200(0) 1 calc R U P B 2
H6CC H -0.108335 0.835746 0.808193 0.085 Uiso 0.200(0) 1 calc R U P B 2

loop_
_atom_site_aniso_label
_atom_site_aniso_U_11
_atom_site_aniso_U_22
_atom_site_aniso_U_33
_atom_site_aniso_U_23
_atom_site_aniso_U_13
_atom_site_aniso_U_12
C1 0.0196(10) 0.0241(11) 0.0208(10) -0.0003(8) 0.0039(8) -0.0021(8)
C2 0.0191(10) 0.0306(13) 0.0306(12) 0.0066(10) 0.0054(9) 0.0027(9)
C3 0.0208(11) 0.0338(14) 0.0391(14) 0.0128(11) 0.0047(9) 0.0036(10)
C4 0.0249(12) 0.0506(17) 0.0324(13) 0.0152(12) -0.0042(10) -0.0082(11)
C5 0.0332(13) 0.0399(15) 0.0208(11) 0.0016(10) -0.0010(9) -0.0132(11)
C6 0.0326(12) 0.0341(14) 0.0213(11) -0.0014(10) 0.0034(9) -0.0114(10)
C7 0.0191(10) 0.0227(11) 0.0207(10) 0.0012(8) 0.0035(8) 0.0003(8)
C8 0.0232(11) 0.0265(12) 0.0319(12) 0.0048(9) 0.0060(9) 0.0023(9)
C9 0.0293(12) 0.0314(13) 0.0209(11) 0.0002(9) 0.0037(9) -0.0074(10)
C10 0.0217(10) 0.0226(11) 0.0202(10) -0.0013(8) 0.0036(8) -0.0020(8)
C11 0.0286(12) 0.0288(13) 0.0296(12) 0.0033(10) 0.0147(9) 0.0044(9)
C12 0.0289(12) 0.0276(13) 0.0306(12) 0.0038(10) 0.0116(9) 0.0050(9)
C13 0.0242(10) 0.0211(11) 0.0206(10) -0.0014(8) 0.0044(8) -0.0022(8)
C14 0.0223(10) 0.0249(12) 0.0282(11) -0.0005(9) 0.0093(8) -0.0024(9)
C15 0.0202(10) 0.0236(12) 0.0289(11) 0.0006(9) 0.0061(8) 0.0003(8)
C16 0.0201(10) 0.0237(12) 0.0240(11) -0.0002(9) 0.0053(8) -0.0017(8)
C17 0.0213(10) 0.0260(12) 0.0251(11) -0.0013(9) 0.0047(8) -0.0005(9)
C18 0.0171(10) 0.0225(12) 0.0310(12) -0.0003(9) 0.0030(8) 0.0001(8)
C19 0.0221(10) 0.0252(12) 0.0320(12) 0.0051(9) 0.0059(9) -0.0010(9)
C20 0.0268(11) 0.0273(13) 0.0252(11) 0.0020(9) 0.0067(9) -0.0013(9)
C21 0.0226(10) 0.0229(12) 0.0250(11) -0.0009(9) 0.0066(8) -0.0025(8)
C22 0.0452(15) 0.0313(14) 0.0230(12) -0.0034(10) 0.0080(10) -0.0013(11)
C23 0.0217(11) 0.0235(12) 0.0362(13) -0.0021(10) -0.0007(9) 0.0005(9)
C24 0.0217(11) 0.0229(12) 0.0266(11) -0.0017(9) 0.0029(8) -0.0012(9)
C25 0.0217(10) 0.0204(11) 0.0267(11) -0.0005(8) 0.0047(8) -0.0015(8)
C26 0.0207(10) 0.0220(11) 0.0212(10) -0.0028(8) 0.0042(8) -0.0014(8)
C27 0.0240(11) 0.0199(11) 0.0254(11) -0.0018(8) 0.0027(8) 0.0008(8)
C28 0.0265(11) 0.0214(12) 0.0339(13) 0.0000(9) 0.0017(9) -0.0053(9)
C29 0.0227(11) 0.0241(12) 0.0364(13) -0.0024(10) 0.0032(9) -0.0046(9)
C30 0.0363(13) 0.0191(12) 0.0428(15) 0.0021(10) -0.0001(11) -0.0014(10)
C31 0.0200(10) 0.0202(11) 0.0243(11) -0.0032(8) 0.0058(8) -0.0008(8)
C32 0.0224(11) 0.0305(13) 0.0213(10) 0.0023(9) 0.0018(8) -0.0007(9)
C33 0.0248(11) 0.0300(13) 0.0217(11) 0.0029(9) 0.0046(8) -0.0017(9)
C34 0.0208(10) 0.0217(11) 0.0216(10) -0.0021(8) 0.0048(8) -0.0010(8)
C35 0.0224(10) 0.0219(11) 0.0236(11) 0.0013(8) 0.0021(8) 0.0013(8)
C36 0.0256(11) 0.0211(11) 0.0235(11) 0.0016(8) 0.0053(8) -0.0008(9)
C37 0.0195(10) 0.0232(11) 0.0199(10) 0.0003(8) 0.0027(8) -0.0007(8)
O1 0.0414(10) 0.0246(9) 0.0214(8) -0.0012(6) 0.0083(7) -0.0033(7)
O2 0.0274(8) 0.0168(8) 0.0407(10) 0.0016(7) -0.0001(7) 0.0005(6)
C1A 0.058(2) 0.049(2) 0.0444(17) -0.0140(15) 0.0055(15) 0.0140(16)
Cl1A 0.0918(8) 0.0893(8) 0.0436(5) 0.0145(5) 0.0249(5) 0.0477(6)
Cl2A 0.0712(6) 0.0456(6) 0.0909(8) -0.0096(5) 0.0204(5) 0.0035(4)
Cl3A 0.1095(10) 0.0779(8) 0.0507(6) 0.0050(5) -0.0153(6) -0.0235(7)
C1B 0.064(3) 0.069(3) 0.054(3) -0.022(2) 0.011(2) -0.022(2)
C2B 0.073(3) 0.061(3) 0.051(3) 0.012(2) 0.001(2) 0.012(3)
C3B 0.059(3) 0.051(3) 0.059(3) 0.010(2) 0.004(2) 0.003(2)
C4B 0.045(2) 0.048(3) 0.081(4) 0.008(2) 0.020(2) -0.0026(19)
C5B 0.088(4) 0.050(3) 0.109(5) -0.032(3) 0.056(4) -0.040(3)
C6B 0.162(7) 0.039(3) 0.059(3) 0.000(2) 0.010(4) -0.044(4)
C1C 0.064(5) 0.061(5) 0.044(4) 0.002(4) 0.006(4) -0.001(4)
C2C 0.064(5) 0.061(5) 0.044(4) 0.002(4) 0.006(4) -0.001(4)
C3C 0.064(5) 0.061(5) 0.044(4) 0.002(4) 0.006(4) -0.001(4)
C4C 0.064(5) 0.061(5) 0.044(4) 0.002(4) 0.006(4) -0.001(4)
C5C 0.064(5) 0.061(5) 0.044(4) 0.002(4) 0.006(4) -0.001(4)
C6C 0.064(5) 0.061(5) 0.044(4) 0.002(4) 0.006(4) -0.001(4)

loop_
_atom_type_symbol
_atom_type_description
_atom_type_scat_dispersion_real
_atom_type_scat_dispersion_imag
_atom_type_scat_source
C C 0.0181 0.0091 'International Tables Vol C Tables 4.2.6.8 and 6.1.1.4'
H H 0.0000 0.0000 'International Tables Vol C Tables 4.2.6.8 and 6.1.1.4'
O O 0.0492 0.0322 'International Tables Vol C Tables 4.2.6.8 and 6.1.1.4'
Cl Cl 0.3639 0.7018 'International Tables Vol C Tables 4.2.6.8 and 6.1.1.4'

loop_
_geom_angle_atom_site_label_1
_geom_angle_atom_site_label_2
_geom_angle_atom_site_label_3
_geom_angle
_geom_angle_site_symmetry_1
_geom_angle_site_symmetry_3
_geom_angle_publ_flag
C10 C1 C2 112.31(18) . . ?
C10 C1 C7 110.35(18) . . ?
C2 C1 C7 107.89(19) . . ?
C10 C1 C6 109.4(2) . . ?
C2 C1 C6 108.0(2) . . ?
C7 C1 C6 108.77(18) . . ?
C3 C2 C1 110.5(2) . . ?
C3 C2 H2A 109.6 . . ?
C1 C2 H2A 109.6 . . ?
C3 C2 H2AB 109.6 . . ?
C1 C2 H2AB 109.6 . . ?
H2A C2 H2AB 108.1 . . ?
C4 C3 C2 109.2(2) . . ?
C4 C3 C8 109.4(2) . . ?
C2 C3 C8 110.1(2) . . ?
C4 C3 H3 109.4 . . ?
C2 C3 H3 109.4 . . ?
C8 C3 H3 109.4 . . ?
C5 C4 C3 109.4(2) . . ?
C5 C4 H4A 109.8 . . ?
C3 C4 H4A 109.8 . . ?
C5 C4 H4AB 109.8 . . ?
C3 C4 H4AB 109.8 . . ?
H4A C4 H4AB 108.2 . . ?
C4 C5 C9 109.9(2) . . ?
C4 C5 C6 109.7(2) . . ?
C9 C5 C6 109.4(2) . . ?
C4 C5 H5 109.2 . . ?
C9 C5 H5 109.2 . . ?
C6 C5 H5 109.2 . . ?
C5 C6 C1 110.2(2) . . ?
C5 C6 H6A 109.6 . . ?
C1 C6 H6A 109.6 . . ?
C5 C6 H6AB 109.6 . . ?
C1 C6 H6AB 109.6 . . ?
H6A C6 H6AB 108.1 . . ?
C37 C7 C1 112.44(18) 3_666 . ?
C37 C7 H7A 109.1 3_666 . ?
C1 C7 H7A 109.1 . . ?
C37 C7 H7AB 109.1 3_666 . ?
C1 C7 H7AB 109.1 . . ?
H7A C7 H7AB 107.8 . . ?
C3 C8 C37 110.3(2) . 3_666 ?
C3 C8 H8A 109.6 . . ?
C37 C8 H8A 109.6 3_666 . ?
C3 C8 H8AB 109.6 . . ?
C37 C8 H8AB 109.6 3_666 . ?
H8A C8 H8AB 108.1 . . ?
C5 C9 C37 110.4(2) . 3_666 ?
C5 C9 H9A 109.6 . . ?
C37 C9 H9A 109.6 3_666 . ?
C5 C9 H9AB 109.6 . . ?
C37 C9 H9AB 109.6 3_666 . ?
H9A C9 H9AB 108.1 . . ?
C15 C10 C11 116.8(2) . . ?
C15 C10 C1 123.2(2) . . ?
C11 C10 C1 120.0(2) . . ?
C12 C11 C10 121.7(2) . . ?
C12 C11 H11 119.2 . . ?
C10 C11 H11 119.2 . . ?
C11 C12 C13 121.2(2) . . ?
C11 C12 H12 119.4 . . ?
C13 C12 H12 119.4 . . ?
C14 C13 C12 117.6(2) . . ?
C14 C13 C16 121.5(2) . . ?
C12 C13 C16 120.8(2) . . ?
C15 C14 C13 121.0(2) . . ?
C15 C14 H14 119.5 . . ?
C13 C14 H14 119.5 . . ?
C14 C15 C10 121.7(2) . . ?
C14 C15 H15 119.1 . . ?
C10 C15 H15 119.1 . . ?
C17 C16 C21 118.6(2) . . ?
C17 C16 C13 119.3(2) . . ?
C21 C16 C13 122.2(2) . . ?
C18 C17 C16 122.3(2) . . ?
C18 C17 H17 118.9 . . ?
C16 C17 H17 118.9 . . ?
C17 C18 C19 117.9(2) . . ?
C17 C18 C23 120.9(2) . . ?
C19 C18 C23 121.2(2) . . ?
C20 C19 C18 121.5(2) . . ?
C20 C19 H19 119.3 . . ?
C18 C19 H19 119.3 . . ?
C19 C20 C21 119.7(2) . . ?
C19 C20 H20 120.2 . . ?
C21 C20 H20 120.2 . . ?
O1 C21 C20 123.8(2) . . ?
O1 C21 C16 116.0(2) . . ?
C20 C21 C16 120.2(2) . . ?
O1 C22 H22A 109.5 . . ?
O1 C22 H22B 109.5 . . ?
H22A C22 H22B 109.5 . . ?
O1 C22 H22C 109.5 . . ?
H22A C22 H22C 109.5 . . ?
H22B C22 H22C 109.5 . . ?
C18 C23 C24 114.6(2) . . ?
C18 C23 H23A 108.6 . . ?
C24 C23 H23A 108.6 . . ?
C18 C23 H23B 108.6 . . ?
C24 C23 H23B 108.6 . . ?
H23A C23 H23B 107.6 . . ?
C29 C24 C25 117.4(2) . . ?
C29 C24 C23 121.5(2) . . ?
C25 C24 C23 121.0(2) . . ?
C26 C25 C24 123.0(2) . . ?
C26 C25 H25 118.5 . . ?
C24 C25 H25 118.5 . . ?
C25 C26 C27 117.9(2) . . ?
C25 C26 C31 118.6(2) . . ?
C27 C26 C31 123.5(2) . . ?
O2 C27 C28 123.3(2) . . ?
O2 C27 C26 116.5(2) . . ?
C28 C27 C26 120.2(2) . . ?
C29 C28 C27 119.9(2) . . ?
C29 C28 H28 120.0 . . ?
C27 C28 H28 120.0 . . ?
C24 C29 C28 121.6(2) . . ?
C24 C29 H29 119.2 . . ?
C28 C29 H29 119.2 . . ?
O2 C30 H30A 109.5 . . ?
O2 C30 H30B 109.5 . . ?
H30A C30 H30B 109.5 . . ?
O2 C30 H30C 109.5 . . ?
H30A C30 H30C 109.5 . . ?
H30B C30 H30C 109.5 . . ?
C32 C31 C36 117.0(2) . . ?
C32 C31 C26 118.6(2) . . ?
C36 C31 C26 124.3(2) . . ?
C33 C32 C31 121.7(2) . . ?
C33 C32 H32 119.1 . . ?
C31 C32 H32 119.1 . . ?
C32 C33 C34 121.7(2) . . ?
C32 C33 H33 119.1 . . ?
C34 C33 H33 119.1 . . ?
C33 C34 C35 116.7(2) . . ?
C33 C34 C37 122.4(2) . . ?
C35 C34 C37 120.9(2) . . ?
C36 C35 C34 121.9(2) . . ?
C36 C35 H35 119.1 . . ?
C34 C35 H35 119.1 . . ?
C35 C36 C31 120.9(2) . . ?
C35 C36 H36 119.6 . . ?
C31 C36 H36 119.6 . . ?
C34 C37 C7 111.65(18) . 3_666 ?
C34 C37 C8 110.76(19) . 3_666 ?
C7 C37 C8 107.68(18) 3_666 3_666 ?
C34 C37 C9 109.80(18) . 3_666 ?
C7 C37 C9 108.21(19) 3_666 3_666 ?
C8 C37 C9 108.65(19) 3_666 3_666 ?
C21 O1 C22 117.2(2) . . ?
C27 O2 C30 116.71(19) . . ?
Cl3A C1A Cl2A 110.9(2) . . ?
Cl3A C1A Cl1A 109.7(2) . . ?
Cl2A C1A Cl1A 111.4(2) . . ?
Cl3A C1A H1A 108.3 . . ?
Cl2A C1A H1A 108.3 . . ?
Cl1A C1A H1A 108.3 . . ?
C2B C1B H1BA 109.5 . . ?
C2B C1B H1BB 109.5 . . ?
H1BA C1B H1BB 109.5 . . ?
C2B C1B H1BC 109.5 . . ?
H1BA C1B H1BC 109.5 . . ?
H1BB C1B H1BC 109.5 . . ?
C1B C2B C3B 114.7(5) . . ?
C1B C2B H2BA 108.6 . . ?
C3B C2B H2BA 108.6 . . ?
C1B C2B H2BB 108.6 . . ?
C3B C2B H2BB 108.6 . . ?
H2BA C2B H2BB 107.6 . . ?
C4B C3B C2B 116.1(5) . . ?
C4B C3B H3BA 108.3 . . ?
C2B C3B H3BA 108.3 . . ?
C4B C3B H3BB 108.3 . . ?
C2B C3B H3BB 108.3 . . ?
H3BA C3B H3BB 107.4 . . ?
C3B C4B C5B 114.0(4) . . ?
C3B C4B H4BA 108.7 . . ?
C5B C4B H4BA 108.7 . . ?
C3B C4B H4BB 108.7 . . ?
C5B C4B H4BB 108.7 . . ?
H4BA C4B H4BB 107.6 . . ?
C6B C5B C4B 115.7(5) . . ?
C6B C5B H5BA 108.4 . . ?
C4B C5B H5BA 108.4 . . ?
C6B C5B H5BB 108.4 . . ?
C4B C5B H5BB 108.4 . . ?
H5BA C5B H5BB 107.4 . . ?
C5B C6B H6BA 109.5 . . ?
C5B C6B H6BB 109.5 . . ?
H6BA C6B H6BB 109.5 . . ?
C5B C6B H6BC 109.5 . . ?
H6BA C6B H6BC 109.5 . . ?
H6BB C6B H6BC 109.5 . . ?
C2C C1C H1CA 109.5 . . ?
C2C C1C H1CB 109.5 . . ?
H1CA C1C H1CB 109.5 . . ?
C2C C1C H1CC 109.5 . . ?
H1CA C1C H1CC 109.5 . . ?
H1CB C1C H1CC 109.5 . . ?
C3C C2C C1C 108.9(18) . . ?
C3C C2C H2C1 109.9 . . ?
C1C C2C H2C1 109.9 . . ?
C3C C2C H2C2 109.9 . . ?
C1C C2C H2C2 109.9 . . ?
H2C1 C2C H2C2 108.3 . . ?
C2C C3C C4C 113.3(18) . . ?
C2C C3C C5C 152.1(19) . . ?
C4C C3C C5C 49.2(8) . . ?
C2C C3C H3CA 108.9 . . ?
C4C C3C H3CA 108.9 . . ?
C5C C3C H3CA 67.0 . . ?
C2C C3C H3CB 108.9 . . ?
C4C C3C H3CB 108.9 . . ?
C5C C3C H3CB 98.3 . . ?
H3CA C3C H3CB 107.7 . . ?
C5C C4C C3C 81.0(14) . . ?
C5C C4C H4CA 115.1 . . ?
C3C C4C H4CA 115.1 . . ?
C5C C4C H4CB 115.1 . . ?
C3C C4C H4CB 115.1 . . ?
H4CA C4C H4CB 112.2 . . ?
C4C C5C C6C 124.7(17) . . ?
C4C C5C C3C 49.8(9) . . ?
C6C C5C C3C 104.6(14) . . ?
C4C C5C H5CA 106.1 . . ?
C6C C5C H5CA 106.1 . . ?
C3C C5C H5CA 148.7 . . ?
C4C C5C H5CB 106.1 . . ?
C6C C5C H5CB 106.1 . . ?
C3C C5C H5CB 69.7 . . ?
H5CA C5C H5CB 106.3 . . ?
C5C C6C H6CA 109.5 . . ?
C5C C6C H6CB 109.5 . . ?
H6CA C6C H6CB 109.5 . . ?
C5C C6C H6CC 109.5 . . ?
H6CA C6C H6CC 109.5 . . ?
H6CB C6C H6CC 109.5 . . ?

loop_
_geom_bond_atom_site_label_1
_geom_bond_atom_site_label_2
_geom_bond_distance
_geom_bond_site_symmetry_2
_geom_bond_publ_flag
C1 C10 1.524(3) . ?
C1 C2 1.539(3) . ?
C1 C7 1.544(3) . ?
C1 C6 1.546(3) . ?
C2 C3 1.534(3) . ?
C2 H2A 0.9900 . ?
C2 H2AB 0.9900 . ?
C3 C4 1.532(4) . ?
C3 C8 1.537(3) . ?
C3 H3 1.0000 . ?
C4 C5 1.524(4) . ?
C4 H4A 0.9900 . ?
C4 H4AB 0.9900 . ?
C5 C9 1.532(3) . ?
C5 C6 1.533(4) . ?
C5 H5 1.0000 . ?
C6 H6A 0.9900 . ?
C6 H6AB 0.9900 . ?
C7 C37 1.539(3) 3_666 ?
C7 H7A 0.9900 . ?
C7 H7AB 0.9900 . ?
C8 C37 1.544(3) 3_666 ?
C8 H8A 0.9900 . ?
C8 H8AB 0.9900 . ?
C9 C37 1.548(3) 3_666 ?
C9 H9A 0.9900 . ?
C9 H9AB 0.9900 . ?
C10 C15 1.399(3) . ?
C10 C11 1.399(3) . ?
C11 C12 1.379(4) . ?
C11 H11 0.9500 . ?
C12 C13 1.398(3) . ?
C12 H12 0.9500 . ?
C13 C14 1.392(3) . ?
C13 C16 1.486(3) . ?
C14 C15 1.386(3) . ?
C14 H14 0.9500 . ?
C15 H15 0.9500 . ?
C16 C17 1.391(3) . ?
C16 C21 1.403(3) . ?
C17 C18 1.390(3) . ?
C17 H17 0.9500 . ?
C18 C19 1.395(4) . ?
C18 C23 1.512(3) . ?
C19 C20 1.387(4) . ?
C19 H19 0.9500 . ?
C20 C21 1.393(3) . ?
C20 H20 0.9500 . ?
C21 O1 1.369(3) . ?
C22 O1 1.429(3) . ?
C22 H22A 0.9800 . ?
C22 H22B 0.9800 . ?
C22 H22C 0.9800 . ?
C23 C24 1.514(3) . ?
C23 H23A 0.9900 . ?
C23 H23B 0.9900 . ?
C24 C29 1.383(4) . ?
C24 C25 1.400(3) . ?
C25 C26 1.393(3) . ?
C25 H25 0.9500 . ?
C26 C27 1.404(3) . ?
C26 C31 1.490(3) . ?
C27 O2 1.373(3) . ?
C27 C28 1.395(3) . ?
C28 C29 1.392(4) . ?
C28 H28 0.9500 . ?
C29 H29 0.9500 . ?
C30 O2 1.433(3) . ?
C30 H30A 0.9800 . ?
C30 H30B 0.9800 . ?
C30 H30C 0.9800 . ?
C31 C32 1.397(3) . ?
C31 C36 1.403(3) . ?
C32 C33 1.387(3) . ?
C32 H32 0.9500 . ?
C33 C34 1.393(3) . ?
C33 H33 0.9500 . ?
C34 C35 1.403(3) . ?
C34 C37 1.528(3) . ?
C35 C36 1.393(3) . ?
C35 H35 0.9500 . ?
C36 H36 0.9500 . ?
C1A Cl3A 1.737(4) . ?
C1A Cl2A 1.757(4) . ?
C1A Cl1A 1.761(4) . ?
C1A H1A 1.0000 . ?
C1B C2B 1.477(8) . ?
C1B H1BA 0.9800 . ?
C1B H1BB 0.9800 . ?
C1B H1BC 0.9800 . ?
C2B C3B 1.509(8) . ?
C2B H2BA 0.9900 . ?
C2B H2BB 0.9900 . ?
C3B C4B 1.469(8) . ?
C3B H3BA 0.9900 . ?
C3B H3BB 0.9900 . ?
C4B C5B 1.642(9) . ?
C4B H4BA 0.9900 . ?
C4B H4BB 0.9900 . ?
C5B C6B 1.438(9) . ?
C5B H5BA 0.9900 . ?
C5B H5BB 0.9900 . ?
C6B H6BA 0.9800 . ?
C6B H6BB 0.9800 . ?
C6B H6BC 0.9800 . ?
C1C C2C 1.513(17) . ?
C1C H1CA 0.9800 . ?
C1C H1CB 0.9800 . ?
C1C H1CC 0.9800 . ?
C2C C3C 1.409(17) . ?
C2C H2C1 0.9900 . ?
C2C H2C2 0.9900 . ?
C3C C4C 1.545(17) . ?
C3C C5C 2.00(3) . ?
C3C H3CA 0.9900 . ?
C3C H3CB 0.9900 . ?
C4C C5C 1.531(16) . ?
C4C H4CA 0.9900 . ?
C4C H4CB 0.9900 . ?
C5C C6C 1.541(17) . ?
C5C H5CA 0.9900 . ?
C5C H5CB 0.9900 . ?
C6C H6CA 0.9800 . ?
C6C H6CB 0.9800 . ?
C6C H6CC 0.9800 . ?

loop_
_geom_torsion_atom_site_label_1
_geom_torsion_atom_site_label_2
_geom_torsion_atom_site_label_3
_geom_torsion_atom_site_label_4
_geom_torsion
_geom_torsion_site_symmetry_1
_geom_torsion_site_symmetry_2
_geom_torsion_site_symmetry_3
_geom_torsion_site_symmetry_4
_geom_torsion_publ_flag
C10 C1 C2 C3 179.87(19) . . . . ?
C7 C1 C2 C3 58.0(2) . . . . ?
C6 C1 C2 C3 -59.4(3) . . . . ?
C1 C2 C3 C4 60.6(3) . . . . ?
C1 C2 C3 C8 -59.6(3) . . . . ?
C2 C3 C4 C5 -60.1(3) . . . . ?
C8 C3 C4 C5 60.5(3) . . . . ?
C3 C4 C5 C9 -60.2(3) . . . . ?
C3 C4 C5 C6 60.2(3) . . . . ?
C4 C5 C6 C1 -60.2(3) . . . . ?
C9 C5 C6 C1 60.5(3) . . . . ?
C10 C1 C6 C5 -178.5(2) . . . . ?
C2 C1 C6 C5 59.0(3) . . . . ?
C7 C1 C6 C5 -57.9(3) . . . . ?
C10 C1 C7 C37 177.51(18) . . . 3_666 ?
C2 C1 C7 C37 -59.5(2) . . . 3_666 ?
C6 C1 C7 C37 57.5(3) . . . 3_666 ?
C4 C3 C8 C37 -60.2(3) . . . 3_666 ?
C2 C3 C8 C37 59.8(3) . . . 3_666 ?
C4 C5 C9 C37 59.5(3) . . . 3_666 ?
C6 C5 C9 C37 -61.1(3) . . . 3_666 ?
C2 C1 C10 C15 13.0(3) . . . . ?
C7 C1 C10 C15 133.5(2) . . . . ?
C6 C1 C10 C15 -106.9(3) . . . . ?
C2 C1 C10 C11 -169.4(2) . . . . ?
C7 C1 C10 C11 -49.0(3) . . . . ?
C6 C1 C10 C11 70.7(3) . . . . ?
C15 C10 C11 C12 1.4(4) . . . . ?
C1 C10 C11 C12 -176.3(2) . . . . ?
C10 C11 C12 C13 -0.7(4) . . . . ?
C11 C12 C13 C14 -0.9(4) . . . . ?
C11 C12 C13 C16 175.3(2) . . . . ?
C12 C13 C14 C15 1.9(4) . . . . ?
C16 C13 C14 C15 -174.3(2) . . . . ?
C13 C14 C15 C10 -1.2(4) . . . . ?
C11 C10 C15 C14 -0.5(4) . . . . ?
C1 C10 C15 C14 177.2(2) . . . . ?
C14 C13 C16 C17 117.3(3) . . . . ?
C12 C13 C16 C17 -58.7(3) . . . . ?
C14 C13 C16 C21 -61.8(3) . . . . ?
C12 C13 C16 C21 122.2(3) . . . . ?
C21 C16 C17 C18 1.0(3) . . . . ?
C13 C16 C17 C18 -178.1(2) . . . . ?
C16 C17 C18 C19 -0.5(3) . . . . ?
C16 C17 C18 C23 177.0(2) . . . . ?
C17 C18 C19 C20 -0.1(3) . . . . ?
C23 C18 C19 C20 -177.7(2) . . . . ?
C18 C19 C20 C21 0.2(4) . . . . ?
C19 C20 C21 O1 -178.0(2) . . . . ?
C19 C20 C21 C16 0.3(3) . . . . ?
C17 C16 C21 O1 177.5(2) . . . . ?
C13 C16 C21 O1 -3.4(3) . . . . ?
C17 C16 C21 C20 -0.9(3) . . . . ?
C13 C16 C21 C20 178.2(2) . . . . ?
C17 C18 C23 C24 122.6(2) . . . . ?
C19 C18 C23 C24 -59.9(3) . . . . ?
C18 C23 C24 C29 134.7(2) . . . . ?
C18 C23 C24 C25 -47.3(3) . . . . ?
C29 C24 C25 C26 0.3(4) . . . . ?
C23 C24 C25 C26 -177.8(2) . . . . ?
C24 C25 C26 C27 -0.5(3) . . . . ?
C24 C25 C26 C31 178.1(2) . . . . ?
C25 C26 C27 O2 -179.6(2) . . . . ?
C31 C26 C27 O2 1.8(3) . . . . ?
C25 C26 C27 C28 0.5(3) . . . . ?
C31 C26 C27 C28 -178.1(2) . . . . ?
O2 C27 C28 C29 179.9(2) . . . . ?
C26 C27 C28 C29 -0.2(4) . . . . ?
C25 C24 C29 C28 0.0(4) . . . . ?
C23 C24 C29 C28 178.1(2) . . . . ?
C27 C28 C29 C24 -0.1(4) . . . . ?
C25 C26 C31 C32 -39.6(3) . . . . ?
C27 C26 C31 C32 139.0(2) . . . . ?
C25 C26 C31 C36 137.3(2) . . . . ?
C27 C26 C31 C36 -44.1(3) . . . . ?
C36 C31 C32 C33 -1.8(4) . . . . ?
C26 C31 C32 C33 175.4(2) . . . . ?
C31 C32 C33 C34 0.7(4) . . . . ?
C32 C33 C34 C35 1.0(4) . . . . ?
C32 C33 C34 C37 -178.6(2) . . . . ?
C33 C34 C35 C36 -1.5(3) . . . . ?
C37 C34 C35 C36 178.0(2) . . . . ?
C34 C35 C36 C31 0.4(4) . . . . ?
C32 C31 C36 C35 1.2(3) . . . . ?
C26 C31 C36 C35 -175.7(2) . . . . ?
C33 C34 C37 C7 7.8(3) . . . 3_666 ?
C35 C34 C37 C7 -171.7(2) . . . 3_666 ?
C33 C34 C37 C8 -112.2(3) . . . 3_666 ?
C35 C34 C37 C8 68.3(3) . . . 3_666 ?
C33 C34 C37 C9 127.8(2) . . . 3_666 ?
C35 C34 C37 C9 -51.7(3) . . . 3_666 ?
C20 C21 O1 C22 0.1(3) . . . . ?
C16 C21 O1 C22 -178.3(2) . . . . ?
C28 C27 O2 C30 6.4(3) . . . . ?
C26 C27 O2 C30 -173.4(2) . . . . ?
C1B C2B C3B C4B -62.4(7) . . . . ?
C2B C3B C4B C5B 179.0(5) . . . . ?
C3B C4B C5B C6B 175.1(5) . . . . ?
C1C C2C C3C C4C -92(2) . . . . ?
C1C C2C C3C C5C -137(3) . . . . ?
C2C C3C C4C C5C -154(2) . . . . ?
C3C C4C C5C C6C -79(2) . . . . ?
